data_8102362
loop_
_publ_author_name
'Xiao-Yang Qiu'

_publ_section_title
;
 Crystal structure of
 4-hydroxy-3-methoxy-N'-(5-chloro-2-hydroxy-benzylidene)benzohydrazide
 - methanol (1:1), C15H13ClN2O4 &#x00B7; CH3OH
;
_journal_issue 1
_journal_name_full 'Zeitschrift f\"ur Kristallographie - New Crystal Structures'
_journal_page_first 109
_journal_volume 224
_journal_year 2009
_chemical_formula_sum 'C16 H17 Cl N2 O5'
_chemical_formula_weight 352.77
_space_group_IT_number 14
_symmetry_cell_setting monoclinic
_symmetry_space_group_name_Hall '-P 2yn'
_symmetry_space_group_name_H-M 'P 1 21/n 1'
_atom_sites_solution_hydrogens geom
_atom_sites_solution_primary direct
_atom_sites_solution_secondary difmap
_audit_creation_method SHELXL-97
_cell_angle_alpha 90.00
_cell_angle_beta 91.196(3)
_cell_angle_gamma 90.00
_cell_formula_units_Z 4
_cell_length_a 7.429(3)
_cell_length_b 17.524(3)
_cell_length_c 12.596(2)
_cell_measurement_reflns_used 776
_cell_measurement_temperature 298(2)
_cell_measurement_theta_max 24.5
_cell_measurement_theta_min 2.3
_cell_volume 1639.5(8)
_computing_cell_refinement SAINT
_computing_data_collection SMART
_computing_data_reduction SAINT
_computing_molecular_graphics SHELXTL
_computing_publication_material SHELXTL
_computing_structure_refinement 'SHELXL-97 [11]'
_computing_structure_solution 'SHELXS-97 [10]'
_diffrn_ambient_temperature 298(2)
_diffrn_measured_fraction_theta_full 0.988
_diffrn_measured_fraction_theta_max 0.988
_diffrn_measurement_device_type 'Bruker SMART 1000 CCD area detector'
_diffrn_measurement_method '\w scans'
_diffrn_radiation_monochromator graphite
_diffrn_radiation_source 'fine-focus sealed tube'
_diffrn_radiation_type MoK\a
_diffrn_radiation_wavelength 0.71073
_diffrn_reflns_av_R_equivalents 0.0823
_diffrn_reflns_av_sigmaI/netI 0.1182
_diffrn_reflns_limit_h_max 9
_diffrn_reflns_limit_h_min -9
_diffrn_reflns_limit_k_max 22
_diffrn_reflns_limit_k_min -22
_diffrn_reflns_limit_l_max 15
_diffrn_reflns_limit_l_min -15
_diffrn_reflns_number 13406
_diffrn_reflns_theta_full 27.00
_diffrn_reflns_theta_max 27.00
_diffrn_reflns_theta_min 1.99
_exptl_absorpt_coefficient_mu 0.262
_exptl_absorpt_correction_T_max 0.9422
_exptl_absorpt_correction_T_min 0.9326
_exptl_absorpt_correction_type multi-scan
_exptl_crystal_colour colourless
_exptl_crystal_density_diffrn 1.429
_exptl_crystal_density_method 'not measured'
_exptl_crystal_description block
_exptl_crystal_F_000 736
_exptl_crystal_size_max 0.27
_exptl_crystal_size_mid 0.25
_exptl_crystal_size_min 0.23
_refine_diff_density_max 0.204
_refine_diff_density_min -0.213
_refine_diff_density_rms 0.051
_refine_ls_extinction_method none
_refine_ls_goodness_of_fit_ref 1.041
_refine_ls_hydrogen_treatment mixed
_refine_ls_matrix_type full
_refine_ls_number_parameters 225
_refine_ls_number_reflns 3545
_refine_ls_number_restraints 1
_refine_ls_restrained_S_all 1.041
_refine_ls_R_factor_all 0.1344
_refine_ls_R_factor_gt 0.0616
_refine_ls_shift/su_max 0.000
_refine_ls_shift/su_mean 0.000
_refine_ls_structure_factor_coef Fsqd
_refine_ls_weighting_details 'calc w=1/[\s^2^(Fo^2^)+(0.0262P)^2^+0.0000P] where P=(Fo^2^+2Fc^2^)/3'
_refine_ls_weighting_scheme calc
_refine_ls_wR_factor_gt 0.1332
_refine_ls_wR_factor_ref 0.1616
_reflns_number_gt 1806
_reflns_number_total 3545
_reflns_threshold_expression >2sigma(I)
_cod_data_source_file 1267-2438.cff
_cod_data_source_block 1
_cod_original_sg_symbol_H-M P21/n
_cod_database_code 8102362

loop_
_symmetry_equiv_pos_as_xyz
'x, y, z'
'-x+1/2, y+1/2, -z+1/2'
'-x, -y, -z'
'x-1/2, -y-1/2, z-1/2'

loop_
_atom_site_label
_atom_site_type_symbol
_atom_site_fract_x
_atom_site_fract_y
_atom_site_fract_z
_atom_site_U_iso_or_equiv
_atom_site_adp_type
_atom_site_occupancy
_atom_site_symmetry_multiplicity
_atom_site_calc_flag
_atom_site_refinement_flags
_atom_site_disorder_assembly
_atom_site_disorder_group
Cl1 Cl 0.31397(14) 0.15402(5) 0.98074(8) 0.0734(4) Uani 1 1 d . . .
N1 N 0.2702(3) 0.51382(13) 1.03097(19) 0.0399(6) Uani 1 1 d . . .
N2 N 0.2190(4) 0.57342(13) 0.96513(18) 0.0400(6) Uani 1 1 d D . .
O1 O 0.4079(3) 0.44530(12) 1.20656(17) 0.0608(7) Uani 1 1 d . . .
H1 H 0.3679 0.4812 1.1716 0.091 Uiso 1 1 calc R . .
O2 O 0.2475(3) 0.65958(11) 1.09875(16) 0.0552(7) Uani 1 1 d . . .
O3 O 0.1283(3) 0.91866(10) 0.92911(16) 0.0510(6) Uani 1 1 d . . .
O4 O -0.0101(3) 0.88979(11) 0.74175(17) 0.0580(7) Uani 1 1 d . . .
H4 H -0.0840 0.8761 0.6963 0.087 Uiso 1 1 calc R . .
O5 O 0.1896(3) 0.51569(14) 0.7467(2) 0.0647(7) Uani 1 1 d . . .
H5 H 0.2790 0.4986 0.7179 0.097 Uiso 1 1 calc R . .
C1 C 0.3150(4) 0.37846(16) 1.0469(3) 0.0417(8) Uani 1 1 d . . .
C2 C 0.3822(4) 0.37966(17) 1.1519(3) 0.0444(8) Uani 1 1 d . . .
C3 C 0.4283(4) 0.31099(18) 1.2026(3) 0.0552(9) Uani 1 1 d . . .
H3 H 0.4748 0.3117 1.2718 0.066 Uiso 1 1 calc R . .
C4 C 0.4050(5) 0.24271(18) 1.1505(3) 0.0567(10) Uani 1 1 d . . .
H4A H 0.4333 0.1973 1.1852 0.068 Uiso 1 1 calc R . .
C5 C 0.3397(4) 0.24095(16) 1.0471(3) 0.0504(9) Uani 1 1 d . . .
C6 C 0.2936(4) 0.30802(16) 0.9960(3) 0.0477(8) Uani 1 1 d . . .
H6 H 0.2476 0.3064 0.9268 0.057 Uiso 1 1 calc R . .
C7 C 0.2642(4) 0.44710(16) 0.9885(2) 0.0436(8) Uani 1 1 d . . .
H7 H 0.2261 0.4426 0.9180 0.052 Uiso 1 1 calc R . .
C8 C 0.2116(4) 0.64570(15) 1.0045(2) 0.0372(7) Uani 1 1 d . . .
C9 C 0.1537(4) 0.70693(15) 0.9294(2) 0.0329(7) Uani 1 1 d . . .
C10 C 0.1707(4) 0.78256(15) 0.9649(2) 0.0366(7) Uani 1 1 d . . .
H10 H 0.2188 0.7921 1.0324 0.044 Uiso 1 1 calc R . .
C11 C 0.1175(4) 0.84289(14) 0.9018(2) 0.0349(7) Uani 1 1 d . . .
C12 C 0.0436(4) 0.82838(15) 0.8007(2) 0.0376(7) Uani 1 1 d . . .
C13 C 0.0288(4) 0.75413(15) 0.7652(2) 0.0399(8) Uani 1 1 d . . .
H13 H -0.0193 0.7446 0.6978 0.048 Uiso 1 1 calc R . .
C14 C 0.0844(4) 0.69363(15) 0.8283(2) 0.0376(7) Uani 1 1 d . . .
H14 H 0.0751 0.6440 0.8027 0.045 Uiso 1 1 calc R . .
C15 C 0.1826(5) 0.93628(18) 1.0357(2) 0.0655(11) Uani 1 1 d . . .
H15A H 0.0962 0.9160 1.0837 0.098 Uiso 1 1 calc R . .
H15B H 0.1898 0.9906 1.0441 0.098 Uiso 1 1 calc R . .
H15C H 0.2984 0.9140 1.0508 0.098 Uiso 1 1 calc R . .
C16 C 0.0384(6) 0.4752(2) 0.7128(4) 0.0934(15) Uani 1 1 d . . .
H16A H 0.0318 0.4280 0.7514 0.140 Uiso 1 1 calc R . .
H16B H 0.0465 0.4645 0.6382 0.140 Uiso 1 1 calc R . .
H16C H -0.0676 0.5049 0.7252 0.140 Uiso 1 1 calc R . .
H2 H 0.210(5) 0.5645(19) 0.8955(9) 0.080 Uiso 1 1 d D . .

loop_
_atom_site_aniso_label
_atom_site_aniso_U_11
_atom_site_aniso_U_22
_atom_site_aniso_U_33
_atom_site_aniso_U_23
_atom_site_aniso_U_13
_atom_site_aniso_U_12
Cl1 0.0867(8) 0.0328(5) 0.1014(8) -0.0057(5) 0.0164(6) 0.0011(5)
N1 0.0475(17) 0.0304(14) 0.0416(15) 0.0063(12) -0.0010(13) 0.0025(12)
N2 0.0529(17) 0.0292(13) 0.0376(15) 0.0028(12) -0.0068(14) 0.0017(12)
O1 0.0840(19) 0.0416(14) 0.0564(15) 0.0014(11) -0.0093(13) 0.0073(13)
O2 0.0881(18) 0.0397(13) 0.0370(13) -0.0014(10) -0.0182(12) 0.0086(12)
O3 0.0766(17) 0.0247(11) 0.0512(14) -0.0058(10) -0.0140(12) -0.0028(11)
O4 0.087(2) 0.0315(12) 0.0542(15) 0.0060(10) -0.0276(13) -0.0029(11)
O5 0.0709(19) 0.0607(16) 0.0623(17) -0.0181(12) -0.0052(14) 0.0079(14)
C1 0.0395(19) 0.0340(17) 0.052(2) 0.0054(15) 0.0060(16) 0.0001(14)
C2 0.045(2) 0.0342(18) 0.054(2) 0.0043(16) 0.0044(17) 0.0025(15)
C3 0.061(2) 0.048(2) 0.056(2) 0.0148(18) 0.0031(18) 0.0107(18)
C4 0.058(2) 0.036(2) 0.076(3) 0.0183(18) 0.005(2) 0.0092(17)
C5 0.049(2) 0.0311(18) 0.072(3) 0.0041(17) 0.0135(19) 0.0043(15)
C6 0.053(2) 0.0342(18) 0.056(2) 0.0014(15) 0.0078(17) 0.0015(15)
C7 0.052(2) 0.0340(18) 0.0450(19) 0.0010(14) -0.0014(16) 0.0013(15)
C8 0.0383(18) 0.0326(17) 0.0406(19) -0.0015(14) -0.0033(15) 0.0010(14)
C9 0.0354(18) 0.0296(15) 0.0335(16) 0.0012(13) -0.0042(14) 0.0020(13)
C10 0.0394(18) 0.0364(17) 0.0337(16) -0.0025(13) -0.0087(14) -0.0001(14)
C11 0.0408(18) 0.0264(15) 0.0375(17) -0.0040(13) -0.0021(14) -0.0042(13)
C12 0.047(2) 0.0274(16) 0.0382(18) 0.0039(13) -0.0074(15) -0.0025(14)
C13 0.054(2) 0.0359(17) 0.0297(16) -0.0036(13) -0.0082(15) -0.0037(15)
C14 0.047(2) 0.0271(15) 0.0387(17) -0.0064(13) -0.0058(15) -0.0004(14)
C15 0.099(3) 0.0355(19) 0.061(2) -0.0172(16) -0.029(2) 0.0017(19)
C16 0.084(3) 0.104(4) 0.091(3) -0.031(3) -0.015(3) -0.006(3)

loop_
_atom_type_symbol
_atom_type_description
_atom_type_scat_dispersion_real
_atom_type_scat_dispersion_imag
_atom_type_scat_source
C C 0.0033 0.0016 'International Tables Vol C Tables 4.2.6.8 and 6.1.1.4'
H H 0.0000 0.0000 'International Tables Vol C Tables 4.2.6.8 and 6.1.1.4'
N N 0.0061 0.0033 'International Tables Vol C Tables 4.2.6.8 and 6.1.1.4'
O O 0.0106 0.0060 'International Tables Vol C Tables 4.2.6.8 and 6.1.1.4'
Cl Cl 0.1484 0.1585 'International Tables Vol C Tables 4.2.6.8 and 6.1.1.4'

loop_
_geom_angle_atom_site_label_1
_geom_angle_atom_site_label_2
_geom_angle_atom_site_label_3
_geom_angle
_geom_angle_site_symmetry_1
_geom_angle_site_symmetry_3
_geom_angle_publ_flag
C7 N1 N2 115.5(2) . . ?
C8 N2 N1 119.8(2) . . ?
C8 N2 H2 121(2) . . ?
N1 N2 H2 118(2) . . ?
C2 O1 H1 109.5 . . ?
C11 O3 C15 117.3(2) . . ?
C12 O4 H4 109.5 . . ?
C16 O5 H5 109.5 . . ?
C6 C1 C2 118.7(3) . . ?
C6 C1 C7 118.2(3) . . ?
C2 C1 C7 123.1(3) . . ?
O1 C2 C3 117.9(3) . . ?
O1 C2 C1 122.4(3) . . ?
C3 C2 C1 119.7(3) . . ?
C4 C3 C2 120.2(3) . . ?
C4 C3 H3 119.9 . . ?
C2 C3 H3 119.9 . . ?
C3 C4 C5 120.6(3) . . ?
C3 C4 H4A 119.7 . . ?
C5 C4 H4A 119.7 . . ?
C6 C5 C4 120.0(3) . . ?
C6 C5 Cl1 119.8(3) . . ?
C4 C5 Cl1 120.2(2) . . ?
C5 C6 C1 120.9(3) . . ?
C5 C6 H6 119.5 . . ?
C1 C6 H6 119.5 . . ?
N1 C7 C1 122.3(3) . . ?
N1 C7 H7 118.8 . . ?
C1 C7 H7 118.8 . . ?
O2 C8 N2 121.5(3) . . ?
O2 C8 C9 121.5(2) . . ?
N2 C8 C9 116.9(3) . . ?
C14 C9 C10 118.8(2) . . ?
C14 C9 C8 124.1(2) . . ?
C10 C9 C8 117.1(2) . . ?
C11 C10 C9 121.2(3) . . ?
C11 C10 H10 119.4 . . ?
C9 C10 H10 119.4 . . ?
O3 C11 C10 125.7(3) . . ?
O3 C11 C12 115.1(2) . . ?
C10 C11 C12 119.3(2) . . ?
O4 C12 C13 123.2(3) . . ?
O4 C12 C11 117.2(2) . . ?
C13 C12 C11 119.5(3) . . ?
C12 C13 C14 121.1(3) . . ?
C12 C13 H13 119.4 . . ?
C14 C13 H13 119.4 . . ?
C13 C14 C9 120.0(3) . . ?
C13 C14 H14 120.0 . . ?
C9 C14 H14 120.0 . . ?
O3 C15 H15A 109.5 . . ?
O3 C15 H15B 109.5 . . ?
H15A C15 H15B 109.5 . . ?
O3 C15 H15C 109.5 . . ?
H15A C15 H15C 109.5 . . ?
H15B C15 H15C 109.5 . . ?
O5 C16 H16A 109.5 . . ?
O5 C16 H16B 109.5 . . ?
H16A C16 H16B 109.5 . . ?
O5 C16 H16C 109.5 . . ?
H16A C16 H16C 109.5 . . ?
H16B C16 H16C 109.5 . . ?

loop_
_geom_bond_atom_site_label_1
_geom_bond_atom_site_label_2
_geom_bond_distance
_geom_bond_site_symmetry_2
_geom_bond_publ_flag
Cl1 C5 1.746(3) . ?
N1 C7 1.286(3) . ?
N1 N2 1.382(3) . ?
N2 C8 1.362(3) . ?
N2 H2 0.892(10) . ?
O1 C2 1.352(3) . ?
O1 H1 0.8200 . ?
O2 C8 1.236(3) . ?
O3 C11 1.374(3) . ?
O3 C15 1.427(3) . ?
O4 C12 1.363(3) . ?
O4 H4 0.8200 . ?
O5 C16 1.389(4) . ?
O5 H5 0.8200 . ?
C1 C6 1.398(4) . ?
C1 C2 1.404(4) . ?
C1 C7 1.455(4) . ?
C2 C3 1.402(4) . ?
C3 C4 1.374(4) . ?
C3 H3 0.9300 . ?
C4 C5 1.381(4) . ?
C4 H4A 0.9300 . ?
C5 C6 1.380(4) . ?
C6 H6 0.9300 . ?
C7 H7 0.9300 . ?
C8 C9 1.488(4) . ?
C9 C14 1.384(4) . ?
C9 C10 1.404(4) . ?
C10 C11 1.376(4) . ?
C10 H10 0.9300 . ?
C11 C12 1.399(4) . ?
C12 C13 1.379(4) . ?
C13 C14 1.382(4) . ?
C13 H13 0.9300 . ?
C14 H14 0.9300 . ?
C15 H15A 0.9600 . ?
C15 H15B 0.9600 . ?
C15 H15C 0.9600 . ?
C16 H16A 0.9600 . ?
C16 H16B 0.9600 . ?
C16 H16C 0.9600 . ?

loop_
_geom_hbond_atom_site_label_D
_geom_hbond_atom_site_label_H
_geom_hbond_atom_site_label_A
_geom_hbond_distance_DH
_geom_hbond_distance_HA
_geom_hbond_distance_DA
_geom_hbond_angle_DHA
_geom_hbond_site_symmetry_A
N2 H2 O5 0.892(10) 2.063(13) 2.935(3) 166(3) .
O5 H5 O4 0.82 2.61 3.247(3) 135.7 2_546
O5 H5 O3 0.82 2.43 3.123(3) 142.4 2_546
O4 H4 O2 0.82 1.85 2.664(3) 176.7 4_575
O1 H1 O4 0.82 2.58 2.985(3) 111.5 4_676
O1 H1 N1 0.82 1.98 2.699(3) 145.3 .

loop_
_cod_related_entry_id
_cod_related_entry_database
_cod_related_entry_code
1 ChemSpider 30653953
